data_2206146
loop_
_publ_author_name
'Ming-Li Liu'
'Jian-Min Dou'
'Da-Qi Wang'
'Da-Cheng Li'

_publ_section_title
;
 [2-Oxido-1-naphthaldehyde
 (2-hydroxybenzoyl)hydrazonato]pyridinenickel(II)
;
_journal_issue 7
_journal_name_full 'Acta Crystallographica Section E'
_journal_page_first m1366
_journal_page_last m1367
_journal_paper_doi 10.1107/S1600536805018672
_journal_volume 61
_journal_year 2005
_chemical_formula_iupac '[Ni (C18 H12 N2 O3) (C5 H5 N)]'
_chemical_formula_moiety 'C23 H17 N3 Ni O3'
_chemical_formula_sum 'C23 H17 N3 Ni O3'
_chemical_formula_weight 442.11
_chemical_name_systematic
;
[2-Oxido-1-naphthaldehyde (2-hydroxybenzoyl)hydrazonato]pyridinenickel(II)
;
_space_group_IT_number 14
_symmetry_cell_setting monoclinic
_symmetry_space_group_name_Hall '-P 2ybc'
_symmetry_space_group_name_H-M 'P 1 21/c 1'
_atom_sites_solution_hydrogens geom
_atom_sites_solution_primary direct
_atom_sites_solution_secondary difmap
_audit_creation_method SHELXL97
_cell_angle_alpha 90.00
_cell_angle_beta 105.474(6)
_cell_angle_gamma 90.00
_cell_formula_units_Z 4
_cell_length_a 11.768(4)
_cell_length_b 8.164(3)
_cell_length_c 20.428(7)
_cell_measurement_reflns_used 3286
_cell_measurement_temperature 298(2)
_cell_measurement_theta_max 25.527
_cell_measurement_theta_min 2.35
_cell_volume 1891.5(11)
_computing_cell_refinement 'SAINT (Siemens, 1996)'
_computing_data_collection 'SMART (Siemens, 1996)'
_computing_data_reduction SAINT
_computing_molecular_graphics 'SHELXTL (Sheldrick, 1997b)'
_computing_publication_material SHELXTL
_computing_structure_refinement 'SHELXL97 (Sheldrick, 1997a)'
_computing_structure_solution 'SHELXS97 (Sheldrick, 1997a)'
_diffrn_ambient_temperature 298(2)
_diffrn_measured_fraction_theta_full 0.997
_diffrn_measured_fraction_theta_max 0.997
_diffrn_measurement_device_type 'Siemens SMART CCD area-detector'
_diffrn_measurement_method '\f and \w'
_diffrn_radiation_monochromator graphite
_diffrn_radiation_source 'fine-focus sealed tube'
_diffrn_radiation_type MoK\a
_diffrn_radiation_wavelength 0.71073
_diffrn_reflns_av_R_equivalents 0.0480
_diffrn_reflns_av_sigmaI/netI 0.0603
_diffrn_reflns_limit_h_max 14
_diffrn_reflns_limit_h_min -10
_diffrn_reflns_limit_k_max 9
_diffrn_reflns_limit_k_min -9
_diffrn_reflns_limit_l_max 23
_diffrn_reflns_limit_l_min -24
_diffrn_reflns_number 9346
_diffrn_reflns_theta_full 25.02
_diffrn_reflns_theta_max 25.02
_diffrn_reflns_theta_min 1.80
_diffrn_standards_number 0
_exptl_absorpt_coefficient_mu 1.058
_exptl_absorpt_correction_T_max 0.8747
_exptl_absorpt_correction_T_min 0.6650
_exptl_absorpt_correction_type multi-scan
_exptl_absorpt_process_details '(SADABS; Sheldrick, 1996)'
_exptl_crystal_colour orange--red
_exptl_crystal_density_diffrn 1.553
_exptl_crystal_density_method 'not measured'
_exptl_crystal_description 'rectangular block'
_exptl_crystal_F_000 912
_exptl_crystal_size_max 0.42
_exptl_crystal_size_mid 0.18
_exptl_crystal_size_min 0.13
_refine_diff_density_max 0.558
_refine_diff_density_min -0.245
_refine_ls_extinction_method none
_refine_ls_goodness_of_fit_ref 1.027
_refine_ls_hydrogen_treatment constr
_refine_ls_matrix_type full
_refine_ls_number_parameters 271
_refine_ls_number_reflns 3321
_refine_ls_number_restraints 0
_refine_ls_restrained_S_all 1.027
_refine_ls_R_factor_all 0.0562
_refine_ls_R_factor_gt 0.0377
_refine_ls_shift/su_max 0.001
_refine_ls_shift/su_mean 0.000
_refine_ls_structure_factor_coef Fsqd
_refine_ls_weighting_details 'calc w = 1/[\s^2^(Fo^2^)+(0.0172P)^2^+0.829P] where P = (Fo^2^+2Fc^2^)/3'
_refine_ls_weighting_scheme calc
_refine_ls_wR_factor_gt 0.0821
_refine_ls_wR_factor_ref 0.0921
_reflns_number_gt 2558
_reflns_number_total 3321
_reflns_threshold_expression I>2\s(I)
_cod_data_source_file cf6433.cif
_cod_data_source_block I
_cod_original_cell_volume 1891.5(12)
_cod_original_sg_symbol_H-M 'P 21/c'
_cod_database_code 2206146
_cod_database_fobs_code 2206146

loop_
_symmetry_equiv_pos_as_xyz
'x, y, z'
'-x, y+1/2, -z+1/2'
'-x, -y, -z'
'x, -y-1/2, z-1/2'

loop_
_atom_site_label
_atom_site_fract_x
_atom_site_fract_y
_atom_site_fract_z
_atom_site_U_iso_or_equiv
_atom_site_adp_type
_atom_site_calc_flag
_atom_site_refinement_flags
_atom_site_occupancy
_atom_site_type_symbol
Ni1 0.37075(3) 0.85611(5) 0.538911(16) 0.04388(14) Uani d . 1 Ni
N1 0.40049(19) 0.8656(3) 0.45194(11) 0.0424(5) Uani d . 1 N
N2 0.50205(19) 0.7842(3) 0.44732(11) 0.0476(6) Uani d . 1 N
N3 0.3658(2) 0.8511(3) 0.63608(11) 0.0506(6) Uani d . 1 N
O1 0.51244(16) 0.7260(3) 0.55872(9) 0.0519(5) Uani d . 1 O
O2 0.6524(2) 0.6433(3) 0.39330(11) 0.0838(8) Uani d . 1 O
H2 0.5953 0.6994 0.3946 0.126 Uiso calc R 1 H
O3 0.23011(16) 0.9765(3) 0.50982(9) 0.0532(5) Uani d . 1 O
C1 0.5521(2) 0.7129(4) 0.50576(14) 0.0442(7) Uani d . 1 C
C2 0.6581(2) 0.6122(3) 0.51104(14) 0.0449(7) Uani d . 1 C
C3 0.7022(3) 0.5805(4) 0.45565(15) 0.0583(8) Uani d . 1 C
C4 0.8004(3) 0.4808(5) 0.46312(18) 0.0728(10) Uani d . 1 C
H4 0.8290 0.4580 0.4258 0.087 Uiso calc R 1 H
C5 0.8551(3) 0.4161(4) 0.5253(2) 0.0708(10) Uani d . 1 C
H5 0.9215 0.3506 0.5301 0.085 Uiso calc R 1 H
C6 0.8133(3) 0.4465(4) 0.58075(18) 0.0655(9) Uani d . 1 C
H6 0.8508 0.4019 0.6229 0.079 Uiso calc R 1 H
C7 0.7155(2) 0.5437(4) 0.57309(15) 0.0530(7) Uani d . 1 C
H7 0.6870 0.5642 0.6106 0.064 Uiso calc R 1 H
C8 0.3402(2) 0.9424(4) 0.39846(13) 0.0465(7) Uani d . 1 C
H8 0.3695 0.9428 0.3605 0.056 Uiso calc R 1 H
C9 0.2322(2) 1.0262(3) 0.39368(13) 0.0431(6) Uani d . 1 C
C10 0.1841(2) 1.0377(3) 0.44943(14) 0.0466(7) Uani d . 1 C
C11 0.0754(3) 1.1242(4) 0.44075(16) 0.0574(8) Uani d . 1 C
H11 0.0417 1.1308 0.4770 0.069 Uiso calc R 1 H
C12 0.0205(3) 1.1963(4) 0.38136(17) 0.0606(8) Uani d . 1 C
H12 -0.0498 1.2518 0.3778 0.073 Uiso calc R 1 H
C13 0.0670(3) 1.1898(4) 0.32449(15) 0.0529(7) Uani d . 1 C
C14 0.1734(2) 1.1041(3) 0.32979(14) 0.0466(7) Uani d . 1 C
C15 0.2153(3) 1.1018(4) 0.27164(14) 0.0550(8) Uani d . 1 C
H15 0.2854 1.0472 0.2735 0.066 Uiso calc R 1 H
C16 0.1569(3) 1.1770(4) 0.21231(16) 0.0628(9) Uani d . 1 C
H16 0.1871 1.1716 0.1747 0.075 Uiso calc R 1 H
C17 0.0524(3) 1.2613(4) 0.20799(17) 0.0664(9) Uani d . 1 C
H17 0.0126 1.3127 0.1678 0.080 Uiso calc R 1 H
C18 0.0097(3) 1.2673(4) 0.26308(17) 0.0649(9) Uani d . 1 C
H18 -0.0598 1.3245 0.2603 0.078 Uiso calc R 1 H
C19 0.2891(3) 0.9364(5) 0.65907(15) 0.0632(9) Uani d . 1 C
H19 0.2329 0.9984 0.6284 0.076 Uiso calc R 1 H
C20 0.2888(3) 0.9375(5) 0.72623(16) 0.0718(10) Uani d . 1 C
H20 0.2324 0.9979 0.7401 0.086 Uiso calc R 1 H
C21 0.3704(3) 0.8509(4) 0.77188(16) 0.0710(10) Uani d . 1 C
H21 0.3724 0.8519 0.8177 0.085 Uiso calc R 1 H
C22 0.4495(3) 0.7623(5) 0.74923(17) 0.0852(12) Uani d . 1 C
H22 0.5066 0.7007 0.7795 0.102 Uiso calc R 1 H
C23 0.4450(3) 0.7639(5) 0.68185(17) 0.0805(12) Uani d . 1 C
H23 0.4995 0.7014 0.6671 0.097 Uiso calc R 1 H

loop_
_atom_site_aniso_label
_atom_site_aniso_U_11
_atom_site_aniso_U_22
_atom_site_aniso_U_33
_atom_site_aniso_U_12
_atom_site_aniso_U_13
_atom_site_aniso_U_23
Ni1 0.0403(2) 0.0555(3) 0.0378(2) 0.00513(17) 0.01390(14) -0.00137(17)
N1 0.0390(12) 0.0453(13) 0.0436(13) 0.0006(11) 0.0120(10) -0.0048(11)
N2 0.0399(13) 0.0582(15) 0.0455(13) 0.0083(11) 0.0129(10) -0.0025(11)
N3 0.0478(14) 0.0610(16) 0.0441(13) 0.0055(12) 0.0139(10) -0.0027(12)
O1 0.0497(12) 0.0644(13) 0.0447(11) 0.0080(10) 0.0183(9) 0.0027(10)
O2 0.0799(17) 0.121(2) 0.0571(14) 0.0390(15) 0.0301(12) 0.0046(14)
O3 0.0494(12) 0.0648(14) 0.0491(11) 0.0126(10) 0.0197(9) 0.0023(10)
C1 0.0431(16) 0.0448(17) 0.0453(16) -0.0027(13) 0.0130(12) -0.0036(13)
C2 0.0391(15) 0.0451(17) 0.0499(16) -0.0048(13) 0.0107(12) -0.0064(13)
C3 0.0549(19) 0.064(2) 0.0541(19) 0.0090(16) 0.0119(15) -0.0063(16)
C4 0.063(2) 0.084(3) 0.075(2) 0.0211(19) 0.0261(18) -0.010(2)
C5 0.053(2) 0.059(2) 0.099(3) 0.0134(17) 0.0167(19) -0.003(2)
C6 0.057(2) 0.057(2) 0.079(2) 0.0097(17) 0.0134(17) 0.0088(18)
C7 0.0492(18) 0.0516(18) 0.0586(18) 0.0008(15) 0.0151(14) 0.0043(15)
C8 0.0489(17) 0.0526(18) 0.0385(15) -0.0024(14) 0.0124(12) -0.0074(13)
C9 0.0385(15) 0.0429(16) 0.0457(15) -0.0015(12) 0.0074(12) -0.0064(12)
C10 0.0459(16) 0.0430(17) 0.0497(17) -0.0007(13) 0.0108(13) -0.0037(13)
C11 0.0499(18) 0.061(2) 0.065(2) 0.0097(15) 0.0208(15) -0.0037(16)
C12 0.0470(18) 0.060(2) 0.073(2) 0.0111(15) 0.0125(15) -0.0014(17)
C13 0.0503(18) 0.0455(17) 0.0588(19) -0.0004(14) 0.0073(14) -0.0045(14)
C14 0.0442(16) 0.0429(17) 0.0494(16) -0.0069(13) 0.0066(12) -0.0070(12)
C15 0.0515(18) 0.059(2) 0.0512(18) 0.0018(15) 0.0074(14) 0.0005(14)
C16 0.067(2) 0.064(2) 0.0536(19) -0.0063(17) 0.0095(15) 0.0028(16)
C17 0.068(2) 0.061(2) 0.059(2) -0.0062(18) -0.0032(16) 0.0087(17)
C18 0.0553(19) 0.059(2) 0.072(2) 0.0069(17) 0.0027(16) 0.0041(17)
C19 0.064(2) 0.077(2) 0.0529(18) 0.0191(18) 0.0236(15) 0.0088(17)
C20 0.086(3) 0.080(3) 0.059(2) 0.023(2) 0.0363(18) 0.0044(19)
C21 0.097(3) 0.073(2) 0.0486(18) 0.019(2) 0.0294(18) 0.0071(17)
C22 0.102(3) 0.106(3) 0.049(2) 0.045(3) 0.0234(19) 0.011(2)
C23 0.089(3) 0.105(3) 0.051(2) 0.043(2) 0.0238(18) 0.007(2)

loop_
_atom_type_symbol
_atom_type_description
_atom_type_scat_dispersion_real
_atom_type_scat_dispersion_imag
_atom_type_scat_source
C C 0.0033 0.0016 'International Tables Vol C Tables 4.2.6.8 and 6.1.1.4'
H H 0.0000 0.0000 'International Tables Vol C Tables 4.2.6.8 and 6.1.1.4'
N N 0.0061 0.0033 'International Tables Vol C Tables 4.2.6.8 and 6.1.1.4'
O O 0.0106 0.0060 'International Tables Vol C Tables 4.2.6.8 and 6.1.1.4'
Ni Ni 0.3393 1.1124 'International Tables Vol C Tables 4.2.6.8 and 6.1.1.4'

loop_
_geom_angle_atom_site_label_1
_geom_angle_atom_site_label_2
_geom_angle_atom_site_label_3
_geom_angle
O3 Ni1 N1 92.82(9)
O3 Ni1 O1 173.87(8)
N1 Ni1 O1 81.61(8)
O3 Ni1 N3 93.91(9)
N1 Ni1 N3 171.30(9)
O1 Ni1 N3 91.89(9)
C8 N1 N2 117.5(2)
C8 N1 Ni1 127.73(19)
N2 N1 Ni1 114.76(16)
C1 N2 N1 109.5(2)
C19 N3 C23 116.6(3)
C19 N3 Ni1 123.0(2)
C23 N3 Ni1 120.4(2)
C1 O1 Ni1 110.83(17)
C3 O2 H2 109.5
C10 O3 Ni1 127.33(18)
O1 C1 N2 123.3(3)
O1 C1 C2 118.2(2)
N2 C1 C2 118.5(2)
C7 C2 C3 118.3(3)
C7 C2 C1 119.2(3)
C3 C2 C1 122.5(3)
O2 C3 C4 117.6(3)
O2 C3 C2 122.3(3)
C4 C3 C2 120.0(3)
C5 C4 C3 120.0(3)
C5 C4 H4 120.0
C3 C4 H4 120.0
C4 C5 C6 120.8(3)
C4 C5 H5 119.6
C6 C5 H5 119.6
C5 C6 C7 119.0(3)
C5 C6 H6 120.5
C7 C6 H6 120.5
C6 C7 C2 121.8(3)
C6 C7 H7 119.1
C2 C7 H7 119.1
N1 C8 C9 124.7(3)
N1 C8 H8 117.7
C9 C8 H8 117.7
C10 C9 C8 121.5(2)
C10 C9 C14 120.1(3)
C8 C9 C14 118.4(2)
O3 C10 C9 125.8(3)
O3 C10 C11 115.9(2)
C9 C10 C11 118.2(3)
C12 C11 C10 121.6(3)
C12 C11 H11 119.2
C10 C11 H11 119.2
C11 C12 C13 121.8(3)
C11 C12 H12 119.1
C13 C12 H12 119.1
C18 C13 C12 121.3(3)
C18 C13 C14 119.7(3)
C12 C13 C14 119.1(3)
C15 C14 C13 116.5(3)
C15 C14 C9 124.4(3)
C13 C14 C9 119.1(3)
C16 C15 C14 122.5(3)
C16 C15 H15 118.8
C14 C15 H15 118.8
C15 C16 C17 120.3(3)
C15 C16 H16 119.8
C17 C16 H16 119.8
C18 C17 C16 119.0(3)
C18 C17 H17 120.5
C16 C17 H17 120.5
C17 C18 C13 122.0(3)
C17 C18 H18 119.0
C13 C18 H18 119.0
N3 C19 C20 122.9(3)
N3 C19 H19 118.6
C20 C19 H19 118.6
C21 C20 C19 119.8(3)
C21 C20 H20 120.1
C19 C20 H20 120.1
C20 C21 C22 118.2(3)
C20 C21 H21 120.9
C22 C21 H21 120.9
C21 C22 C23 119.7(3)
C21 C22 H22 120.2
C23 C22 H22 120.2
N3 C23 C22 122.9(3)
N3 C23 H23 118.5
C22 C23 H23 118.5

loop_
_geom_bond_atom_site_label_1
_geom_bond_atom_site_label_2
_geom_bond_distance
Ni1 O3 1.880(2)
Ni1 N1 1.902(2)
Ni1 O1 1.927(2)
Ni1 N3 2.002(2)
N1 C8 1.295(3)
N1 N2 1.393(3)
N2 C1 1.317(3)
N3 C19 1.321(4)
N3 C23 1.336(4)
O1 C1 1.292(3)
O2 C3 1.353(4)
O2 H2 0.82
O3 C10 1.307(3)
C1 C2 1.474(4)
C2 C7 1.385(4)
C2 C3 1.389(4)
C3 C4 1.388(4)
C4 C5 1.368(5)
C4 H4 0.93
C5 C6 1.372(4)
C5 H5 0.93
C6 C7 1.372(4)
C6 H6 0.93
C7 H7 0.93
C8 C9 1.424(4)
C8 H8 0.93
C9 C10 1.403(4)
C9 C14 1.451(4)
C10 C11 1.430(4)
C11 C12 1.348(4)
C11 H11 0.93
C12 C13 1.410(4)
C12 H12 0.93
C13 C18 1.406(4)
C13 C14 1.413(4)
C14 C15 1.403(4)
C15 C16 1.369(4)
C15 H15 0.93
C16 C17 1.391(5)
C16 H16 0.93
C17 C18 1.351(5)
C17 H17 0.93
C18 H18 0.93
C19 C20 1.373(4)
C19 H19 0.93
C20 C21 1.347(5)
C20 H20 0.93
C21 C22 1.354(5)
C21 H21 0.93
C22 C23 1.363(4)
C22 H22 0.93
C23 H23 0.93

loop_
_geom_hbond_atom_site_label_D
_geom_hbond_atom_site_label_H
_geom_hbond_atom_site_label_A
_geom_hbond_distance_DH
_geom_hbond_distance_HA
_geom_hbond_distance_DA
_geom_hbond_angle_DHA
O2 H2 N2 0.82 1.86 2.591(3) 147

loop_
_geom_torsion_atom_site_label_1
_geom_torsion_atom_site_label_2
_geom_torsion_atom_site_label_3
_geom_torsion_atom_site_label_4
_geom_torsion
O3 Ni1 N1 C8 3.8(2)
O1 Ni1 N1 C8 -178.8(3)
O3 Ni1 N1 N2 -178.69(18)
O1 Ni1 N1 N2 -1.26(17)
C8 N1 N2 C1 -179.8(2)
Ni1 N1 N2 C1 2.4(3)
O3 Ni1 N3 C19 -8.4(3)
O1 Ni1 N3 C19 173.6(3)
O3 Ni1 N3 C23 174.2(3)
O1 Ni1 N3 C23 -3.8(3)
N1 Ni1 O1 C1 -0.14(18)
N3 Ni1 O1 C1 -174.34(19)
N1 Ni1 O3 C10 -1.0(2)
N3 Ni1 O3 C10 173.5(2)
Ni1 O1 C1 N2 1.7(3)
Ni1 O1 C1 C2 -177.91(19)
N1 N2 C1 O1 -2.7(4)
N1 N2 C1 C2 176.9(2)
O1 C1 C2 C7 -3.8(4)
N2 C1 C2 C7 176.5(3)
O1 C1 C2 C3 175.0(3)
N2 C1 C2 C3 -4.7(4)
C7 C2 C3 O2 -179.4(3)
C1 C2 C3 O2 1.8(5)
C7 C2 C3 C4 0.7(5)
C1 C2 C3 C4 -178.1(3)
O2 C3 C4 C5 179.0(3)
C2 C3 C4 C5 -1.1(5)
C3 C4 C5 C6 0.8(6)
C4 C5 C6 C7 -0.2(5)
C5 C6 C7 C2 -0.2(5)
C3 C2 C7 C6 -0.1(5)
C1 C2 C7 C6 178.8(3)
N2 N1 C8 C9 177.4(2)
Ni1 N1 C8 C9 -5.1(4)
N1 C8 C9 C10 2.7(4)
N1 C8 C9 C14 -178.8(3)
Ni1 O3 C10 C9 -0.6(4)
Ni1 O3 C10 C11 179.8(2)
C8 C9 C10 O3 0.2(4)
C14 C9 C10 O3 -178.2(3)
C8 C9 C10 C11 179.9(3)
C14 C9 C10 C11 1.4(4)
O3 C10 C11 C12 178.4(3)
C9 C10 C11 C12 -1.3(4)
C10 C11 C12 C13 0.3(5)
C11 C12 C13 C18 -179.2(3)
C11 C12 C13 C14 0.6(5)
C18 C13 C14 C15 -0.3(4)
C12 C13 C14 C15 180.0(3)
C18 C13 C14 C9 179.3(3)
C12 C13 C14 C9 -0.4(4)
C10 C9 C14 C15 179.0(3)
C8 C9 C14 C15 0.5(4)
C10 C9 C14 C13 -0.6(4)
C8 C9 C14 C13 -179.1(3)
C13 C14 C15 C16 -0.5(4)
C9 C14 C15 C16 180.0(3)
C14 C15 C16 C17 0.7(5)
C15 C16 C17 C18 -0.2(5)
C16 C17 C18 C13 -0.6(5)
C12 C13 C18 C17 -179.5(3)
C14 C13 C18 C17 0.8(5)
C23 N3 C19 C20 0.0(5)
Ni1 N3 C19 C20 -177.5(3)
N3 C19 C20 C21 1.0(6)
C19 C20 C21 C22 -1.2(6)
C20 C21 C22 C23 0.4(6)
C19 N3 C23 C22 -0.8(6)
Ni1 N3 C23 C22 176.7(3)
C21 C22 C23 N3 0.7(7)
